data_7048794
loop_
_publ_author_name
'Zhang, Congcong'
'Hou, Guohua'
'Zi, Guofu'
'Walter, Marc D.'

_publ_section_title
;
 A base-free terminal thorium phosphinidene metallocene and its reactivity
 toward selected organic molecules.
;
_journal_issue 7
_journal_name_full 'Dalton transactions (Cambridge, England : 2003)'
_journal_page_first 2377
_journal_page_last 2387
_journal_paper_doi 10.1039/c9dt00012g
_journal_volume 48
_journal_year 2019
_chemical_formula_moiety 'C37 H65 O P Th'
_chemical_formula_sum 'C37 H65 O P Th'
_chemical_formula_weight 788.90
_space_group_crystal_system monoclinic
_space_group_IT_number 14
_space_group_name_Hall '-P 2ybc'
_space_group_name_H-M_alt 'P 1 21/c 1'
_symmetry_space_group_name_Hall '-P 2ybc'
_symmetry_space_group_name_H-M 'P 1 21/c 1'
_atom_sites_solution_hydrogens geom
_audit_creation_date 2018-05-03
_audit_creation_method
;
Olex2 1.2
(compiled 2015.09.30 svn.r3233 for OlexSys, GUI svn.r5103)
;
_audit_update_record
;
2018-12-06 deposited with the CCDC.
2019-01-23 downloaded from the CCDC.
;
_cell_angle_alpha 90
_cell_angle_beta 92.286(2)
_cell_angle_gamma 90
_cell_formula_units_Z 4
_cell_length_a 12.2839(3)
_cell_length_b 18.1136(5)
_cell_length_c 16.7491(5)
_cell_measurement_reflns_used 10469
_cell_measurement_temperature 100.00(10)
_cell_measurement_theta_max 73.2310
_cell_measurement_theta_min 3.6270
_cell_volume 3723.80(18)
_computing_cell_refinement 'CrysAlisPro 1.171.39.32a (Rigaku OD, 2017)'
_computing_data_collection 'CrysAlisPro 1.171.39.32a (Rigaku OD, 2017)'
_computing_data_reduction 'CrysAlisPro 1.171.39.32a (Rigaku OD, 2017)'
_computing_molecular_graphics 'Olex2 (Dolomanov et al., 2009)'
_computing_publication_material 'Olex2 (Dolomanov et al., 2009)'
_computing_structure_refinement 'ShelXL (Sheldrick, 2015)'
_computing_structure_solution 'ShelXT (Sheldrick, 2015)'
_diffrn_ambient_environment N~2~
_diffrn_ambient_temperature 100.00(10)
_diffrn_detector 'CCD plate'
_diffrn_detector_area_resol_mean 5.3127
_diffrn_detector_type AtlasS2
_diffrn_measured_fraction_theta_full 1.000
_diffrn_measured_fraction_theta_max 0.984
_diffrn_measurement_details
;
List of Runs (angles in degrees, time in seconds):

  # Type    Start    End  Width  t~exp~   \w     \q     \k     \f   Frames
#--------------------------------------------------------------------------
  1  \w   -110.00 -13.00   1.00    1.00    --  -39.24 -57.00 -60.00   97
  2  \w    -65.00  34.00   1.00    1.00    --  -39.24  57.00  90.00   99
  3  \w    -62.00 -34.00   1.00    1.00    --  -39.24 178.00  90.00   28
  4  \w     17.00 113.00   1.00    1.00    --   39.24  37.00-120.00   96
  5  \w     60.00  97.00   1.00    1.00    --   39.24 178.00 -90.00   37
  6  \w     47.00  74.00   1.00    1.00    --   39.24 -99.00  90.00   27
  7  \w     71.00 128.00   1.00    1.00    --   39.24 178.00 -30.00   57
  8  \w     40.00 137.00   1.00    1.00    --  108.44 -30.00-150.00   97
  9  \w     75.00 119.00   1.00    1.00    --  108.44-125.00 -90.00   44
 10  \w     37.00  79.00   1.00    1.00    --  108.44 -30.00   0.00   42
 11  \w     36.00  64.00   1.00    1.00    --  108.44-125.00 -90.00   28
 12  \w     85.00 177.00   1.00    1.00    --  108.44  45.00  30.00   92
 13  \w     30.00 160.00   1.00    1.00    --  108.44 -15.00  30.00  130
 14  \w     80.00 121.00   1.00    1.00    --  108.44-125.00 120.00   41
 15  \w     82.00 109.00   1.00    1.00    --  108.44 -94.00 -30.00   27
 16  \w     37.00 138.00   1.00    1.00    --  108.44 -61.00  90.00  101
 17  \w    127.00 178.00   1.00    1.00    --  108.44 125.00 -60.00   51
 18  \w     43.00 115.00   1.00    1.00    --  108.44 -61.00   0.00   72
 19  \w     38.00 141.00   1.00    1.00    --  108.44 -77.00-120.00  103
;
_diffrn_measurement_device 'four-circle diffractometer'
_diffrn_measurement_device_type 'SuperNova, Dual, Cu at home/near, AtlasS2'
_diffrn_measurement_method '\w scans'
_diffrn_orient_matrix_type 'CrysAlisPro convention (1999,Acta A55,543-557)'
_diffrn_orient_matrix_UB_11 -0.1031052000
_diffrn_orient_matrix_UB_12 0.0294571000
_diffrn_orient_matrix_UB_13 0.0384110000
_diffrn_orient_matrix_UB_21 -0.0173638000
_diffrn_orient_matrix_UB_22 -0.0757725000
_diffrn_orient_matrix_UB_23 0.0394659000
_diffrn_orient_matrix_UB_31 0.0692429000
_diffrn_orient_matrix_UB_32 0.0249727000
_diffrn_orient_matrix_UB_33 0.0738670000
_diffrn_radiation_monochromator mirror
_diffrn_radiation_probe x-ray
_diffrn_radiation_type CuK\a
_diffrn_radiation_wavelength 1.54184
_diffrn_reflns_av_R_equivalents 0.0718
_diffrn_reflns_av_unetI/netI 0.0577
_diffrn_reflns_Laue_measured_fraction_full 1.000
_diffrn_reflns_Laue_measured_fraction_max 0.984
_diffrn_reflns_limit_h_max 15
_diffrn_reflns_limit_h_min -11
_diffrn_reflns_limit_k_max 22
_diffrn_reflns_limit_k_min -21
_diffrn_reflns_limit_l_max 20
_diffrn_reflns_limit_l_min -18
_diffrn_reflns_number 24887
_diffrn_reflns_point_group_measured_fraction_full 1.000
_diffrn_reflns_point_group_measured_fraction_max 0.984
_diffrn_reflns_theta_full 67.684
_diffrn_reflns_theta_max 73.988
_diffrn_reflns_theta_min 3.596
_diffrn_source 'micro-focus sealed X-ray tube'
_diffrn_source_type 'SuperNova (Cu) X-ray Source'
_exptl_absorpt_coefficient_mu 13.487
_exptl_absorpt_correction_T_max 1.00000
_exptl_absorpt_correction_T_min 0.32805
_exptl_absorpt_correction_type multi-scan
_exptl_absorpt_process_details
;
CrysAlisPro 1.171.39.32a (Rigaku Oxford Diffraction, 2017)
Empirical absorption correction using spherical harmonics,
 implemented in SCALE3 ABSPACK scaling algorithm.
;
_exptl_crystal_colour colourless
_exptl_crystal_colour_primary colourless
_exptl_crystal_density_diffrn 1.407
_exptl_crystal_description block
_exptl_crystal_F_000 1600
_exptl_crystal_size_max 0.25
_exptl_crystal_size_mid 0.2
_exptl_crystal_size_min 0.2
_refine_diff_density_max 6.457
_refine_diff_density_min -3.423
_refine_diff_density_rms 0.261
_refine_ls_extinction_method none
_refine_ls_goodness_of_fit_ref 1.069
_refine_ls_hydrogen_treatment constr
_refine_ls_matrix_type full
_refine_ls_number_parameters 380
_refine_ls_number_reflns 7437
_refine_ls_number_restraints 12
_refine_ls_restrained_S_all 1.070
_refine_ls_R_factor_all 0.0752
_refine_ls_R_factor_gt 0.0612
_refine_ls_shift/su_max 0.001
_refine_ls_shift/su_mean 0.000
_refine_ls_structure_factor_coef Fsqd
_refine_ls_weighting_details 'w=1/[\s^2^(Fo^2^)+(0.0801P)^2^+60.5077P] where P=(Fo^2^+2Fc^2^)/3'
_refine_ls_weighting_scheme calc
_refine_ls_wR_factor_gt 0.1534
_refine_ls_wR_factor_ref 0.1686
_reflns_Friedel_coverage 0.000
_reflns_number_gt 6176
_reflns_number_total 7437
_reflns_threshold_expression 'I > 2\s(I)'
_cod_data_source_file c9dt00012g2.cif
_cod_data_source_block compound9
_cod_depositor_comments 'Adding full bibliography for 7048788--7048794.cif.'
_cod_original_cell_volume 3723.81(17)
_cod_database_code 7048794
_chemical_oxdiff_formula C1H1O1P1Th1
_shelx_space_group_comment
;
The symmetry employed for this shelxl refinement is uniquely defined
by the following loop, which should always be used as a source of
symmetry information in preference to the above space-group names.
They are only intended as comments.
;
_reflns_odcompleteness_completeness 99.97
_reflns_odcompleteness_iscentric 1
_reflns_odcompleteness_theta 66.97
_olex2_refinement_description
;
1. Fixed Uiso
 At 1.2 times of:
  All C(H) groups, All C(H,H) groups
 At 1.5 times of:
  All C(H,H,H) groups
2. Uiso/Uaniso restraints and constraints
Uanis(C18) \\sim Ueq, Uanis(C19) \\sim Ueq: with sigma of 0.002 and sigma for
terminal atoms of 0.004
3.a Secondary CH2 refined with riding coordinates:
 C34(H34A,H34B), C37(H37A,H37B)
3.b Aromatic/amide H refined with riding coordinates:
 C3(H3), C5(H5), C20(H20), C22(H22)
3.c Idealised Me refined as rotating group:
 C7(H7A,H7B,H7C), C8(H8A,H8B,H8C), C9(H9A,H9B,H9C), C11(H11A,H11B,H11C),
 C12(H12A,H12B,H12C), C13(H13A,H13B,H13C), C15(H15A,H15B,H15C), C16(H16A,H16B,
 H16C), C17(H17A,H17B,H17C), C24(H24A,H24B,H24C), C25(H25A,H25B,H25C), C26(H26A,
 H26B,H26C), C28(H28A,H28B,H28C), C29(H29A,H29B,H29C), C30(H30A,H30B,H30C),
 C32(H32A,H32B,H32C), C33(H33A,H33B,H33C), C35(H35A,H35B,H35C), C36(H36A,H36B,
 H36C)
;
_shelx_shelxl_version_number 2014/7
_olex2_submission_special_instructions 'No special instructions were received'
_oxdiff_exptl_absorpt_empirical_details
;
Empirical correction (ABSPACK) includes:
- Absorption correction using spherical harmonics
- Frame scaling
;
_oxdiff_exptl_absorpt_empirical_full_max 2.050
_oxdiff_exptl_absorpt_empirical_full_min 0.484

loop_
_space_group_symop_operation_xyz
'x, y, z'
'-x, y+1/2, -z+1/2'
'-x, -y, -z'
'x, -y-1/2, z-1/2'

loop_
_atom_site_label
_atom_site_type_symbol
_atom_site_fract_x
_atom_site_fract_y
_atom_site_fract_z
_atom_site_U_iso_or_equiv
_atom_site_adp_type
_atom_site_occupancy
_atom_site_site_symmetry_order
_atom_site_calc_flag
_atom_site_refinement_flags_posn
_atom_site_refinement_flags_adp
Th1 Th 0.73240(2) 0.46558(2) 0.26571(2) 0.01751(13) Uani 1 1 d . .
P1 P 0.84113(19) 0.42673(14) 0.43703(15) 0.0236(5) Uani 1 1 d . .
O1 O 0.8695(5) 0.4847(4) 0.3733(4) 0.0241(14) Uani 1 1 d . .
C1 C 0.7807(8) 0.3219(5) 0.1883(6) 0.0222(19) Uani 1 1 d . .
C2 C 0.7430(7) 0.3681(5) 0.1238(5) 0.0198(18) Uani 1 1 d . .
C3 C 0.8204(7) 0.4263(5) 0.1193(5) 0.0175(17) Uani 1 1 d . .
H3 H 0.8148 0.4656 0.0836 0.021 Uiso 1 1 calc R .
C4 C 0.9076(7) 0.4163(5) 0.1769(6) 0.0224(19) Uani 1 1 d . .
C5 C 0.8798(7) 0.3535(5) 0.2215(6) 0.0193(18) Uani 1 1 d . .
H5 H 0.9196 0.3353 0.2656 0.023 Uiso 1 1 calc R .
C6 C 0.7460(8) 0.2449(5) 0.2163(6) 0.0219(19) Uani 1 1 d . .
C7 C 0.8190(8) 0.2172(6) 0.2874(7) 0.033(2) Uani 1 1 d . .
H7A H 0.8913 0.2086 0.2699 0.050 Uiso 1 1 calc GR .
H7B H 0.7896 0.1721 0.3075 0.050 Uiso 1 1 calc GR .
H7C H 0.8212 0.2537 0.3289 0.050 Uiso 1 1 calc GR .
C8 C 0.6283(8) 0.2388(6) 0.2462(6) 0.029(2) Uani 1 1 d . .
H8A H 0.6244 0.2629 0.2971 0.043 Uiso 1 1 calc GR .
H8B H 0.6092 0.1877 0.2516 0.043 Uiso 1 1 calc GR .
H8C H 0.5785 0.2621 0.2084 0.043 Uiso 1 1 calc GR .
C9 C 0.7646(9) 0.1881(5) 0.1499(7) 0.035(3) Uani 1 1 d . .
H9A H 0.7178 0.1993 0.1042 0.052 Uiso 1 1 calc GR .
H9B H 0.7482 0.1395 0.1690 0.052 Uiso 1 1 calc GR .
H9C H 0.8392 0.1900 0.1351 0.052 Uiso 1 1 calc GR .
C10 C 0.6602(8) 0.3593(6) 0.0527(6) 0.026(2) Uani 1 1 d . .
C11 C 0.5615(9) 0.3079(6) 0.0652(7) 0.035(2) Uani 1 1 d . .
H11A H 0.5871 0.2601 0.0820 0.052 Uiso 1 1 calc GR .
H11B H 0.5194 0.3034 0.0160 0.052 Uiso 1 1 calc GR .
H11C H 0.5170 0.3284 0.1054 0.052 Uiso 1 1 calc GR .
C12 C 0.7234(10) 0.3276(6) -0.0167(7) 0.036(2) Uani 1 1 d . .
H12A H 0.7822 0.3603 -0.0284 0.054 Uiso 1 1 calc GR .
H12B H 0.6754 0.3228 -0.0630 0.054 Uiso 1 1 calc GR .
H12C H 0.7522 0.2800 -0.0019 0.054 Uiso 1 1 calc GR .
C13 C 0.6116(9) 0.4342(6) 0.0261(7) 0.035(3) Uani 1 1 d . .
H13A H 0.5694 0.4542 0.0681 0.053 Uiso 1 1 calc GR .
H13B H 0.5656 0.4275 -0.0210 0.053 Uiso 1 1 calc GR .
H13C H 0.6694 0.4678 0.0147 0.053 Uiso 1 1 calc GR .
C14 C 1.0152(8) 0.4585(6) 0.1820(6) 0.025(2) Uani 1 1 d . .
C15 C 1.0770(9) 0.4342(8) 0.1077(7) 0.043(3) Uani 1 1 d . .
H15A H 1.0830 0.3814 0.1070 0.064 Uiso 1 1 calc GR .
H15B H 1.1485 0.4556 0.1098 0.064 Uiso 1 1 calc GR .
H15C H 1.0379 0.4505 0.0602 0.064 Uiso 1 1 calc GR .
C16 C 0.9964(10) 0.5412(6) 0.1791(10) 0.048(4) Uani 1 1 d . .
H16A H 0.9522 0.5534 0.1324 0.072 Uiso 1 1 calc GR .
H16B H 1.0651 0.5662 0.1772 0.072 Uiso 1 1 calc GR .
H16C H 0.9598 0.5564 0.2260 0.072 Uiso 1 1 calc GR .
C17 C 1.0829(8) 0.4372(7) 0.2564(7) 0.037(3) Uani 1 1 d . .
H17A H 1.0440 0.4498 0.3031 0.056 Uiso 1 1 calc GR .
H17B H 1.1509 0.4633 0.2572 0.056 Uiso 1 1 calc GR .
H17C H 1.0965 0.3850 0.2559 0.056 Uiso 1 1 calc GR .
C18 C 0.6858(7) 0.6245(5) 0.2154(5) 0.0178(17) Uani 1 1 d . U
C19 C 0.6988(7) 0.6277(5) 0.3023(5) 0.0186(17) Uani 1 1 d . U
C20 C 0.6173(7) 0.5794(5) 0.3336(6) 0.0227(19) Uani 1 1 d . .
H20 H 0.6097 0.5691 0.3875 0.027 Uiso 1 1 calc R .
C21 C 0.5513(7) 0.5503(5) 0.2711(6) 0.0222(19) Uani 1 1 d . .
C22 C 0.5956(7) 0.5750(5) 0.1991(6) 0.0210(18) Uani 1 1 d . .
H22 H 0.5700 0.5612 0.1482 0.025 Uiso 1 1 calc R .
C23 C 0.7217(8) 0.6750(6) 0.1497(6) 0.027(2) Uani 1 1 d . .
C24 C 0.7223(8) 0.6323(6) 0.0691(6) 0.028(2) Uani 1 1 d . .
H24A H 0.7739 0.5926 0.0735 0.043 Uiso 1 1 calc GR .
H24B H 0.7423 0.6652 0.0273 0.043 Uiso 1 1 calc GR .
H24C H 0.6510 0.6126 0.0569 0.043 Uiso 1 1 calc GR .
C25 C 0.8324(8) 0.7113(6) 0.1575(6) 0.027(2) Uani 1 1 d . .
H25A H 0.8344 0.7444 0.2022 0.041 Uiso 1 1 calc GR .
H25B H 0.8458 0.7383 0.1096 0.041 Uiso 1 1 calc GR .
H25C H 0.8874 0.6741 0.1656 0.041 Uiso 1 1 calc GR .
C26 C 0.6330(9) 0.7353(6) 0.1390(7) 0.033(2) Uani 1 1 d . .
H26A H 0.5635 0.7124 0.1281 0.050 Uiso 1 1 calc GR .
H26B H 0.6502 0.7669 0.0953 0.050 Uiso 1 1 calc GR .
H26C H 0.6303 0.7640 0.1871 0.050 Uiso 1 1 calc GR .
C27 C 0.7670(8) 0.6760(5) 0.3581(6) 0.0234(19) Uani 1 1 d . .
C28 C 0.8910(8) 0.6709(6) 0.3487(7) 0.032(2) Uani 1 1 d . .
H28A H 0.9155 0.6220 0.3623 0.049 Uiso 1 1 calc GR .
H28B H 0.9271 0.7059 0.3837 0.049 Uiso 1 1 calc GR .
H28C H 0.9077 0.6815 0.2944 0.049 Uiso 1 1 calc GR .
C29 C 0.7288(9) 0.7575(6) 0.3477(7) 0.033(2) Uani 1 1 d . .
H29A H 0.7474 0.7750 0.2959 0.049 Uiso 1 1 calc GR .
H29B H 0.7641 0.7876 0.3881 0.049 Uiso 1 1 calc GR .
H29C H 0.6513 0.7602 0.3525 0.049 Uiso 1 1 calc GR .
C30 C 0.7486(10) 0.6574(6) 0.4461(7) 0.037(3) Uani 1 1 d . .
H30A H 0.6735 0.6658 0.4574 0.055 Uiso 1 1 calc GR .
H30B H 0.7941 0.6884 0.4799 0.055 Uiso 1 1 calc GR .
H30C H 0.7666 0.6066 0.4560 0.055 Uiso 1 1 calc GR .
C31 C 0.4706(7) 0.4866(6) 0.2741(7) 0.029(2) Uani 1 1 d . .
C32 C 0.4217(9) 0.4824(7) 0.3580(8) 0.039(3) Uani 1 1 d . .
H32A H 0.4784 0.4711 0.3972 0.058 Uiso 1 1 calc GR .
H32B H 0.3671 0.4445 0.3581 0.058 Uiso 1 1 calc GR .
H32C H 0.3893 0.5290 0.3705 0.058 Uiso 1 1 calc GR .
C33 C 0.3764(8) 0.4949(7) 0.2119(8) 0.041(3) Uani 1 1 d . .
H33A H 0.3384 0.5403 0.2212 0.061 Uiso 1 1 calc GR .
H33B H 0.3271 0.4542 0.2163 0.061 Uiso 1 1 calc GR .
H33C H 0.4047 0.4957 0.1593 0.061 Uiso 1 1 calc GR .
C34 C 0.5402(8) 0.4177(6) 0.2576(7) 0.029(2) Uani 1 1 d . .
H34A H 0.5222 0.3976 0.2051 0.035 Uiso 1 1 calc R .
H34B H 0.5296 0.3798 0.2975 0.035 Uiso 1 1 calc R .
C35 C 0.8450(10) 0.4698(6) 0.5340(6) 0.032(2) Uani 1 1 d . .
H35A H 0.9162 0.4900 0.5452 0.048 Uiso 1 1 calc GR .
H35B H 0.8291 0.4336 0.5739 0.048 Uiso 1 1 calc GR .
H35C H 0.7918 0.5085 0.5347 0.048 Uiso 1 1 calc GR .
C36 C 0.9454(8) 0.3558(6) 0.4462(7) 0.031(2) Uani 1 1 d . .
H36A H 0.9469 0.3282 0.3973 0.047 Uiso 1 1 calc GR .
H36B H 0.9294 0.3232 0.4893 0.047 Uiso 1 1 calc GR .
H36C H 1.0151 0.3785 0.4568 0.047 Uiso 1 1 calc GR .
C37 C 0.7175(8) 0.3916(6) 0.4043(6) 0.028(2) Uani 1 1 d . .
H37A H 0.6572 0.4075 0.4358 0.034 Uiso 1 1 calc R .
H37B H 0.7173 0.3384 0.3979 0.034 Uiso 1 1 calc R .

loop_
_atom_site_aniso_label
_atom_site_aniso_U_11
_atom_site_aniso_U_22
_atom_site_aniso_U_33
_atom_site_aniso_U_23
_atom_site_aniso_U_13
_atom_site_aniso_U_12
Th1 0.01469(17) 0.01376(18) 0.02379(19) -0.00037(11) -0.00280(12) 0.00158(10)
P1 0.0219(11) 0.0220(12) 0.0266(12) 0.0031(10) -0.0032(9) -0.0016(9)
O1 0.018(3) 0.029(4) 0.025(3) -0.001(3) -0.003(3) -0.005(3)
C1 0.027(5) 0.015(4) 0.025(5) -0.009(4) 0.006(4) 0.005(4)
C2 0.016(4) 0.028(5) 0.015(4) 0.004(4) -0.007(3) 0.007(3)
C3 0.024(4) 0.015(4) 0.013(4) 0.005(3) -0.001(3) -0.003(3)
C4 0.020(4) 0.017(5) 0.030(5) -0.003(4) 0.003(4) 0.000(3)
C5 0.011(4) 0.020(4) 0.027(5) 0.001(4) -0.001(3) 0.001(3)
C6 0.025(4) 0.017(4) 0.025(5) -0.003(4) 0.009(4) -0.002(4)
C7 0.023(5) 0.029(6) 0.047(7) 0.004(5) 0.003(4) 0.007(4)
C8 0.021(5) 0.031(6) 0.035(6) -0.003(4) 0.007(4) -0.002(4)
C9 0.043(6) 0.013(5) 0.050(7) -0.006(5) 0.012(5) -0.001(4)
C10 0.023(5) 0.030(5) 0.025(5) 0.001(4) -0.011(4) -0.005(4)
C11 0.034(6) 0.032(6) 0.038(6) -0.005(5) -0.005(5) -0.006(5)
C12 0.046(6) 0.033(6) 0.030(6) -0.010(5) -0.004(5) 0.000(5)
C13 0.042(6) 0.028(6) 0.034(6) -0.008(5) -0.021(5) -0.001(5)
C14 0.015(4) 0.027(5) 0.035(6) 0.002(4) -0.002(4) 0.001(4)
C15 0.027(5) 0.058(8) 0.043(7) -0.001(6) 0.010(5) -0.003(5)
C16 0.027(6) 0.027(6) 0.090(11) 0.001(6) -0.004(6) -0.012(5)
C17 0.012(4) 0.049(7) 0.050(7) 0.002(6) 0.001(4) -0.005(4)
C18 0.017(2) 0.016(2) 0.020(2) 0.0034(18) -0.0012(17) 0.0047(17)
C19 0.018(2) 0.017(2) 0.021(2) 0.0002(18) 0.0006(17) 0.0028(17)
C20 0.011(4) 0.025(5) 0.032(5) 0.001(4) 0.009(3) 0.001(3)
C21 0.015(4) 0.016(4) 0.036(5) 0.007(4) 0.001(4) 0.002(3)
C22 0.020(4) 0.021(5) 0.021(5) -0.002(4) -0.003(3) -0.002(3)
C23 0.021(4) 0.029(5) 0.031(5) -0.003(4) -0.006(4) -0.002(4)
C24 0.032(5) 0.026(5) 0.028(5) 0.005(4) 0.004(4) -0.004(4)
C25 0.024(5) 0.029(5) 0.029(5) 0.005(4) 0.007(4) -0.005(4)
C26 0.033(5) 0.025(5) 0.041(6) 0.009(5) 0.004(5) 0.005(4)
C27 0.024(5) 0.022(5) 0.024(5) -0.003(4) -0.003(4) -0.002(4)
C28 0.021(5) 0.033(6) 0.043(6) -0.004(5) -0.008(4) -0.005(4)
C29 0.042(6) 0.021(5) 0.036(6) -0.007(4) 0.003(5) 0.004(4)
C30 0.052(7) 0.024(5) 0.035(6) -0.018(5) -0.001(5) -0.004(5)
C31 0.013(4) 0.022(5) 0.051(7) 0.001(5) -0.001(4) -0.001(4)
C32 0.031(6) 0.032(6) 0.054(8) 0.001(5) 0.015(5) -0.002(5)
C33 0.011(4) 0.032(6) 0.078(9) 0.006(6) -0.011(5) 0.000(4)
C34 0.020(4) 0.031(6) 0.036(6) -0.003(4) -0.002(4) 0.005(4)
C35 0.044(6) 0.029(6) 0.021(5) 0.001(4) -0.005(4) -0.007(4)
C36 0.033(5) 0.027(5) 0.033(6) 0.001(4) -0.015(4) 0.002(4)
C37 0.021(4) 0.033(6) 0.031(5) -0.001(4) 0.002(4) 0.002(4)

loop_
_atom_type_symbol
_atom_type_description
_atom_type_scat_dispersion_real
_atom_type_scat_dispersion_imag
_atom_type_scat_source
C C 0.0181 0.0091 'International Tables Vol C Tables 4.2.6.8 and 6.1.1.4'
H H 0.0000 0.0000 'International Tables Vol C Tables 4.2.6.8 and 6.1.1.4'
O O 0.0492 0.0322 'International Tables Vol C Tables 4.2.6.8 and 6.1.1.4'
P P 0.2955 0.4335 'International Tables Vol C Tables 4.2.6.8 and 6.1.1.4'
Th Th -4.1491 12.3296 'International Tables Vol C Tables 4.2.6.8 and 6.1.1.4'

loop_
_geom_angle_atom_site_label_1
_geom_angle_atom_site_label_2
_geom_angle_atom_site_label_3
_geom_angle
O1 Th1 C1 107.6(2)
O1 Th1 C2 128.6(2)
O1 Th1 C3 113.7(2)
O1 Th1 C4 85.1(3)
O1 Th1 C5 82.3(2)
O1 Th1 C19 79.0(2)
O1 Th1 C20 86.6(3)
O1 Th1 C21 116.0(3)
O1 Th1 C22 125.4(2)
O1 Th1 C34 135.0(3)
O1 Th1 C37 60.2(3)
C1 Th1 C19 165.0(3)
C2 Th1 C1 27.8(3)
C2 Th1 C19 138.5(2)
C3 Th1 C1 46.3(3)
C3 Th1 C2 28.4(2)
C3 Th1 C4 29.4(3)
C3 Th1 C5 47.1(3)
C3 Th1 C19 118.8(2)
C4 Th1 C1 47.3(3)
C4 Th1 C2 47.8(3)
C4 Th1 C5 28.9(3)
C4 Th1 C19 121.9(3)
C5 Th1 C1 28.5(2)
C5 Th1 C2 46.9(2)
C5 Th1 C19 147.1(2)
C20 Th1 C1 160.6(3)
C20 Th1 C2 144.2(3)
C20 Th1 C3 140.1(3)
C20 Th1 C4 150.2(3)
C20 Th1 C5 168.8(3)
C20 Th1 C19 28.4(2)
C20 Th1 C22 47.8(3)
C21 Th1 C1 133.5(3)
C21 Th1 C2 115.2(3)
C21 Th1 C3 121.2(3)
C21 Th1 C4 147.7(3)
C21 Th1 C5 161.4(3)
C21 Th1 C19 47.6(3)
C21 Th1 C20 29.6(3)
C21 Th1 C22 29.7(3)
C22 Th1 C1 124.9(3)
C22 Th1 C2 98.4(3)
C22 Th1 C3 94.4(3)
C22 Th1 C4 118.3(3)
C22 Th1 C5 141.3(3)
C22 Th1 C19 46.4(2)
C34 Th1 C1 83.0(3)
C34 Th1 C2 79.8(3)
C34 Th1 C3 105.0(3)
C34 Th1 C4 126.8(3)
C34 Th1 C5 110.3(3)
C34 Th1 C19 102.1(3)
C34 Th1 C20 77.6(3)
C34 Th1 C21 55.0(3)
C34 Th1 C22 71.0(3)
C34 Th1 C37 77.2(3)
C37 Th1 C1 87.8(3)
C37 Th1 C2 113.6(3)
C37 Th1 C3 131.9(3)
C37 Th1 C4 112.2(3)
C37 Th1 C5 86.3(3)
C37 Th1 C19 107.1(3)
C37 Th1 C20 87.9(3)
C37 Th1 C21 99.7(3)
C37 Th1 C22 129.4(3)
O1 P1 Th1 47.8(2)
O1 P1 C35 109.3(4)
O1 P1 C36 111.1(5)
O1 P1 C37 104.6(4)
C35 P1 Th1 135.2(4)
C35 P1 C36 103.7(5)
C36 P1 Th1 120.0(4)
C37 P1 Th1 57.4(4)
C37 P1 C35 116.1(5)
C37 P1 C36 112.1(5)
P1 O1 Th1 104.2(3)
C2 C1 Th1 75.7(5)
C2 C1 C5 107.6(8)
C2 C1 C6 132.6(9)
C5 C1 Th1 70.4(5)
C5 C1 C6 119.0(8)
C6 C1 Th1 126.7(6)
C1 C2 Th1 76.5(5)
C1 C2 C10 134.9(9)
C3 C2 Th1 69.7(5)
C3 C2 C1 106.1(7)
C3 C2 C10 117.2(8)
C10 C2 Th1 129.2(6)
Th1 C3 H3 110.3
C2 C3 Th1 81.9(5)
C2 C3 H3 124.6
C2 C3 C4 110.8(8)
C4 C3 Th1 75.3(5)
C4 C3 H3 124.6
C3 C4 Th1 75.3(5)
C3 C4 C14 126.9(9)
C5 C4 Th1 76.7(5)
C5 C4 C3 105.7(8)
C5 C4 C14 127.0(8)
C14 C4 Th1 119.4(6)
Th1 C5 H5 111.5
C1 C5 Th1 81.1(5)
C1 C5 H5 125.2
C4 C5 Th1 74.4(5)
C4 C5 C1 109.6(8)
C4 C5 H5 125.2
C1 C6 C7 111.8(8)
C1 C6 C8 115.8(8)
C1 C6 C9 109.6(8)
C7 C6 C8 104.3(8)
C9 C6 C7 104.0(8)
C9 C6 C8 110.6(8)
C6 C7 H7A 109.5
C6 C7 H7B 109.5
C6 C7 H7C 109.5
H7A C7 H7B 109.5
H7A C7 H7C 109.5
H7B C7 H7C 109.5
C6 C8 H8A 109.5
C6 C8 H8B 109.5
C6 C8 H8C 109.5
H8A C8 H8B 109.5
H8A C8 H8C 109.5
H8B C8 H8C 109.5
C6 C9 H9A 109.5
C6 C9 H9B 109.5
C6 C9 H9C 109.5
H9A C9 H9B 109.5
H9A C9 H9C 109.5
H9B C9 H9C 109.5
C2 C10 C11 116.9(9)
C12 C10 C2 106.6(8)
C12 C10 C11 107.5(9)
C12 C10 C13 108.2(9)
C13 C10 C2 111.6(8)
C13 C10 C11 105.8(8)
C10 C11 H11A 109.5
C10 C11 H11B 109.5
C10 C11 H11C 109.5
H11A C11 H11B 109.5
H11A C11 H11C 109.5
H11B C11 H11C 109.5
C10 C12 H12A 109.5
C10 C12 H12B 109.5
C10 C12 H12C 109.5
H12A C12 H12B 109.5
H12A C12 H12C 109.5
H12B C12 H12C 109.5
C10 C13 H13A 109.5
C10 C13 H13B 109.5
C10 C13 H13C 109.5
H13A C13 H13B 109.5
H13A C13 H13C 109.5
H13B C13 H13C 109.5
C4 C14 C15 105.3(9)
C16 C14 C4 111.3(8)
C16 C14 C15 109.6(10)
C16 C14 C17 110.8(10)
C17 C14 C4 111.3(9)
C17 C14 C15 108.5(9)
C14 C15 H15A 109.5
C14 C15 H15B 109.5
C14 C15 H15C 109.5
H15A C15 H15B 109.5
H15A C15 H15C 109.5
H15B C15 H15C 109.5
C14 C16 H16A 109.5
C14 C16 H16B 109.5
C14 C16 H16C 109.5
H16A C16 H16B 109.5
H16A C16 H16C 109.5
H16B C16 H16C 109.5
C14 C17 H17A 109.5
C14 C17 H17B 109.5
C14 C17 H17C 109.5
H17A C17 H17B 109.5
H17A C17 H17C 109.5
H17B C17 H17C 109.5
C19 C18 Th1 75.5(5)
C19 C18 C23 132.8(8)
C22 C18 Th1 66.4(5)
C22 C18 C19 105.4(7)
C22 C18 C23 118.8(8)
C23 C18 Th1 135.8(6)
C18 C19 Th1 76.7(5)
C18 C19 C27 132.6(8)
C20 C19 Th1 65.7(5)
C20 C19 C18 106.8(8)
C20 C19 C27 120.1(8)
C27 C19 Th1 127.6(6)
Th1 C20 H20 108.8
C19 C20 Th1 85.9(5)
C19 C20 H20 124.9
C21 C20 Th1 72.7(5)
C21 C20 C19 110.2(9)
C21 C20 H20 124.9
C20 C21 Th1 77.7(5)
C20 C21 C22 106.7(8)
C20 C21 C31 128.2(9)
C22 C21 Th1 78.8(5)
C22 C21 C31 122.7(9)
C31 C21 Th1 96.2(6)
Th1 C22 H22 110.5
C18 C22 Th1 85.4(5)
C18 C22 H22 124.7
C21 C22 Th1 71.4(5)
C21 C22 C18 110.7(8)
C21 C22 H22 124.7
C18 C23 C24 110.0(8)
C18 C23 C25 119.2(8)
C18 C23 C26 106.7(8)
C25 C23 C24 104.8(8)
C25 C23 C26 109.3(9)
C26 C23 C24 106.2(8)
C23 C24 H24A 109.5
C23 C24 H24B 109.5
C23 C24 H24C 109.5
H24A C24 H24B 109.5
H24A C24 H24C 109.5
H24B C24 H24C 109.5
C23 C25 H25A 109.5
C23 C25 H25B 109.5
C23 C25 H25C 109.5
H25A C25 H25B 109.5
H25A C25 H25C 109.5
H25B C25 H25C 109.5
C23 C26 H26A 109.5
C23 C26 H26B 109.5
C23 C26 H26C 109.5
H26A C26 H26B 109.5
H26A C26 H26C 109.5
H26B C26 H26C 109.5
C19 C27 C28 115.4(8)
C19 C27 C29 108.9(8)
C19 C27 C30 111.6(8)
C28 C27 C29 109.9(8)
C30 C27 C28 105.5(8)
C30 C27 C29 105.0(8)
C27 C28 H28A 109.5
C27 C28 H28B 109.5
C27 C28 H28C 109.5
H28A C28 H28B 109.5
H28A C28 H28C 109.5
H28B C28 H28C 109.5
C27 C29 H29A 109.5
C27 C29 H29B 109.5
C27 C29 H29C 109.5
H29A C29 H29B 109.5
H29A C29 H29C 109.5
H29B C29 H29C 109.5
C27 C30 H30A 109.5
C27 C30 H30B 109.5
C27 C30 H30C 109.5
H30A C30 H30B 109.5
H30A C30 H30C 109.5
H30B C30 H30C 109.5
C21 C31 C32 110.1(9)
C21 C31 C33 112.2(9)
C21 C31 C34 103.9(8)
C33 C31 C32 108.1(9)
C33 C31 C34 111.5(9)
C34 C31 C32 111.1(9)
C31 C32 H32A 109.5
C31 C32 H32B 109.5
C31 C32 H32C 109.5
H32A C32 H32B 109.5
H32A C32 H32C 109.5
H32B C32 H32C 109.5
C31 C33 H33A 109.5
C31 C33 H33B 109.5
C31 C33 H33C 109.5
H33A C33 H33B 109.5
H33A C33 H33C 109.5
H33B C33 H33C 109.5
Th1 C34 H34A 111.0
Th1 C34 H34B 111.0
C31 C34 Th1 103.7(6)
C31 C34 H34A 111.0
C31 C34 H34B 111.0
H34A C34 H34B 109.0
P1 C35 H35A 109.5
P1 C35 H35B 109.5
P1 C35 H35C 109.5
H35A C35 H35B 109.5
H35A C35 H35C 109.5
H35B C35 H35C 109.5
P1 C36 H36A 109.5
P1 C36 H36B 109.5
P1 C36 H36C 109.5
H36A C36 H36B 109.5
H36A C36 H36C 109.5
H36B C36 H36C 109.5
Th1 C37 H37A 113.6
Th1 C37 H37B 113.6
P1 C37 Th1 90.1(4)
P1 C37 H37A 113.6
P1 C37 H37B 113.6
H37A C37 H37B 110.9

loop_
_geom_bond_atom_site_label_1
_geom_bond_atom_site_label_2
_geom_bond_distance
Th1 O1 2.442(6)
Th1 C1 2.978(9)
Th1 C2 2.967(9)
Th1 C3 2.811(9)
Th1 C4 2.811(9)
Th1 C5 2.839(9)
Th1 C19 3.031(9)
Th1 C20 2.770(9)
Th1 C21 2.707(9)
Th1 C22 2.801(9)
Th1 C34 2.514(10)
Th1 C37 2.692(10)
P1 O1 1.548(7)
P1 C35 1.801(11)
P1 C36 1.816(10)
P1 C37 1.717(10)
C1 C2 1.430(13)
C1 C5 1.437(12)
C1 C6 1.535(13)
C2 C3 1.424(13)
C2 C10 1.543(12)
C3 H3 0.9300
C3 C4 1.424(13)
C4 C5 1.411(13)
C4 C14 1.526(13)
C5 H5 0.9300
C6 C7 1.545(14)
C6 C8 1.553(12)
C6 C9 1.539(13)
C7 H7A 0.9600
C7 H7B 0.9600
C7 H7C 0.9600
C8 H8A 0.9600
C8 H8B 0.9600
C8 H8C 0.9600
C9 H9A 0.9600
C9 H9B 0.9600
C9 H9C 0.9600
C10 C11 1.549(14)
C10 C12 1.534(15)
C10 C13 1.542(14)
C11 H11A 0.9600
C11 H11B 0.9600
C11 H11C 0.9600
C12 H12A 0.9600
C12 H12B 0.9600
C12 H12C 0.9600
C13 H13A 0.9600
C13 H13B 0.9600
C13 H13C 0.9600
C14 C15 1.547(15)
C14 C16 1.516(14)
C14 C17 1.520(15)
C15 H15A 0.9600
C15 H15B 0.9600
C15 H15C 0.9600
C16 H16A 0.9600
C16 H16B 0.9600
C16 H16C 0.9600
C17 H17A 0.9600
C17 H17B 0.9600
C17 H17C 0.9600
C18 C19 1.458(12)
C18 C22 1.443(12)
C18 C23 1.511(14)
C19 C20 1.443(12)
C19 C27 1.510(13)
C20 H20 0.9300
C20 C21 1.401(14)
C21 C22 1.416(13)
C21 C31 1.523(13)
C22 H22 0.9300
C23 C24 1.556(14)
C23 C25 1.512(13)
C23 C26 1.547(14)
C24 H24A 0.9600
C24 H24B 0.9600
C24 H24C 0.9600
C25 H25A 0.9600
C25 H25B 0.9600
C25 H25C 0.9600
C26 H26A 0.9600
C26 H26B 0.9600
C26 H26C 0.9600
C27 C28 1.540(13)
C27 C29 1.557(14)
C27 C30 1.539(15)
C28 H28A 0.9600
C28 H28B 0.9600
C28 H28C 0.9600
C29 H29A 0.9600
C29 H29B 0.9600
C29 H29C 0.9600
C30 H30A 0.9600
C30 H30B 0.9600
C30 H30C 0.9600
C31 C32 1.551(16)
C31 C33 1.533(14)
C31 C34 1.543(14)
C32 H32A 0.9600
C32 H32B 0.9600
C32 H32C 0.9600
C33 H33A 0.9600
C33 H33B 0.9600
C33 H33C 0.9600
C34 H34A 0.9700
C34 H34B 0.9700
C35 H35A 0.9600
C35 H35B 0.9600
C35 H35C 0.9600
C36 H36A 0.9600
C36 H36B 0.9600
C36 H36C 0.9600
C37 H37A 0.9700
C37 H37B 0.9700

loop_
_geom_torsion_atom_site_label_1
_geom_torsion_atom_site_label_2
_geom_torsion_atom_site_label_3
_geom_torsion_atom_site_label_4
_geom_torsion
Th1 C1 C2 C3 63.9(6)
Th1 C1 C2 C10 -132.6(11)
Th1 C1 C5 C4 -69.9(6)
Th1 C1 C6 C7 -78.1(9)
Th1 C1 C6 C8 41.2(11)
Th1 C1 C6 C9 167.2(7)
Th1 C2 C3 C4 70.9(7)
Th1 C2 C10 C11 -82.0(11)
Th1 C2 C10 C12 157.8(7)
Th1 C2 C10 C13 39.9(12)
Th1 C3 C4 C5 71.3(6)
Th1 C3 C4 C14 -115.9(9)
Th1 C4 C5 C1 74.4(6)
Th1 C4 C14 C15 -161.6(7)
Th1 C4 C14 C16 -43.0(12)
Th1 C4 C14 C17 81.1(9)
Th1 C18 C19 C20 -59.2(6)
Th1 C18 C19 C27 129.4(10)
Th1 C18 C22 C21 68.2(7)
Th1 C18 C23 C24 42.5(11)
Th1 C18 C23 C25 -78.4(12)
Th1 C18 C23 C26 157.3(7)
Th1 C19 C20 C21 -69.9(7)
Th1 C19 C27 C28 47.5(11)
Th1 C19 C27 C29 171.6(6)
Th1 C19 C27 C30 -73.0(10)
Th1 C20 C21 C22 -74.2(6)
Th1 C20 C21 C31 88.2(9)
Th1 C21 C22 C18 -77.5(7)
Th1 C21 C31 C32 109.6(8)
Th1 C21 C31 C33 -130.0(8)
Th1 C21 C31 C34 -9.4(8)
O1 P1 C37 Th1 8.2(4)
C1 C2 C3 Th1 -68.5(6)
C1 C2 C3 C4 2.3(10)
C1 C2 C10 C11 30.7(16)
C1 C2 C10 C12 -89.4(13)
C1 C2 C10 C13 152.7(11)
C2 C1 C5 Th1 67.1(6)
C2 C1 C5 C4 -2.8(10)
C2 C1 C6 C7 176.4(9)
C2 C1 C6 C8 -64.2(13)
C2 C1 C6 C9 61.7(13)
C2 C3 C4 Th1 -75.2(7)
C2 C3 C4 C5 -4.0(10)
C2 C3 C4 C14 168.8(9)
C3 C2 C10 C11 -167.1(9)
C3 C2 C10 C12 72.7(11)
C3 C2 C10 C13 -45.2(12)
C3 C4 C5 Th1 -70.3(6)
C3 C4 C5 C1 4.1(10)
C3 C4 C14 C15 -68.2(12)
C3 C4 C14 C16 50.4(14)
C3 C4 C14 C17 174.5(9)
C5 C1 C2 Th1 -63.6(6)
C5 C1 C2 C3 0.2(10)
C5 C1 C2 C10 163.8(10)
C5 C1 C6 C7 8.1(12)
C5 C1 C6 C8 127.5(9)
C5 C1 C6 C9 -106.6(10)
C5 C4 C14 C15 103.1(11)
C5 C4 C14 C16 -138.3(11)
C5 C4 C14 C17 -14.2(14)
C6 C1 C2 Th1 127.1(10)
C6 C1 C2 C3 -169.0(9)
C6 C1 C2 C10 -5.5(18)
C6 C1 C5 Th1 -121.9(7)
C6 C1 C5 C4 168.2(8)
C10 C2 C3 Th1 124.5(8)
C10 C2 C3 C4 -164.6(8)
C14 C4 C5 Th1 116.9(10)
C14 C4 C5 C1 -168.7(9)
C18 C19 C20 Th1 66.5(6)
C18 C19 C20 C21 -3.4(10)
C18 C19 C27 C28 -60.8(13)
C18 C19 C27 C29 63.3(12)
C18 C19 C27 C30 178.8(9)
C19 C18 C22 Th1 -66.2(6)
C19 C18 C22 C21 2.0(10)
C19 C18 C23 C24 160.1(9)
C19 C18 C23 C25 39.2(15)
C19 C18 C23 C26 -85.1(11)
C19 C20 C21 Th1 78.8(6)
C19 C20 C21 C22 4.6(11)
C19 C20 C21 C31 167.1(9)
C20 C19 C27 C28 128.6(9)
C20 C19 C27 C29 -107.2(10)
C20 C19 C27 C30 8.2(12)
C20 C21 C22 Th1 73.4(6)
C20 C21 C22 C18 -4.1(11)
C20 C21 C31 C32 30.4(13)
C20 C21 C31 C33 150.8(10)
C20 C21 C31 C34 -88.6(12)
C21 C31 C34 Th1 10.3(9)
C22 C18 C19 Th1 60.0(6)
C22 C18 C19 C20 0.9(9)
C22 C18 C19 C27 -170.6(9)
C22 C18 C23 C24 -42.4(11)
C22 C18 C23 C25 -163.3(9)
C22 C18 C23 C26 72.4(11)
C22 C21 C31 C32 -169.7(9)
C22 C21 C31 C33 -49.2(13)
C22 C21 C31 C34 71.3(11)
C23 C18 C19 Th1 -140.4(10)
C23 C18 C19 C20 160.4(9)
C23 C18 C19 C27 -11.0(16)
C23 C18 C22 Th1 130.8(7)
C23 C18 C22 C21 -161.0(8)
C27 C19 C20 Th1 -120.8(8)
C27 C19 C20 C21 169.3(8)
C31 C21 C22 Th1 -90.3(8)
C31 C21 C22 C18 -167.7(8)
C32 C31 C34 Th1 -108.0(8)
C33 C31 C34 Th1 131.4(8)
C35 P1 O1 Th1 -134.3(5)
C35 P1 C37 Th1 128.7(4)
C36 P1 O1 Th1 111.9(4)
C36 P1 C37 Th1 -112.4(5)
C37 P1 O1 Th1 -9.3(5)
